data_4513786
loop_
_publ_author_name
'Eddleston, Mark D.'
'Arhangelskis, Mihails'
'F\'abi\'an, Laszlo'
'Tizzard, Graham J.'
'Coles, Simon J.'
'Jones, William'

_publ_section_title
;
 Investigation of an Amide-Pseudo Amide Hydrogen Bonding Motif within a
 Series of Theophylline:Amide Cocrystals
;
_journal_name_full 'Crystal Growth &amp; Design'
_journal_paper_doi 10.1021/acs.cgd.5b00905
_journal_year 2015
_chemical_formula_moiety 'C7 H8 N4 O2, C2 H5 N O'
_chemical_formula_sum 'C9 H13 N5 O3'
_chemical_formula_weight 239.24
_chemical_name_common '1:1 theophylline acetamide cocrystal'
_chemical_name_systematic
;
 1,3-dimethyl-7H-purine-2,6-dione acetamide complex
;
_space_group_IT_number 2
_symmetry_cell_setting triclinic
_symmetry_space_group_name_Hall '-P 1'
_symmetry_space_group_name_H-M 'P -1'
_atom_sites_solution_hydrogens geom
_atom_sites_solution_primary direct
_atom_sites_solution_secondary difmap
_audit_creation_method SHELXL-97
_cell_angle_alpha 90.552(8)
_cell_angle_beta 91.339(11)
_cell_angle_gamma 110.177(12)
_cell_formula_units_Z 2
_cell_length_a 7.6545(13)
_cell_length_b 8.3489(14)
_cell_length_c 8.9540(16)
_cell_measurement_reflns_used 49186
_cell_measurement_temperature 120(2)
_cell_measurement_theta_max 27.48
_cell_measurement_theta_min 2.91
_cell_volume 536.86(17)
_computing_cell_refinement 'DENZO (Otwinowski & Minor, 1997) & COLLECT (Hooft, R.W.W., 1998)'
_computing_data_collection 'COLLECT (Hooft, R.W.W., 1998)'
_computing_data_reduction 'DENZO (Otwinowski & Minor, 1997) & COLLECT (Hooft, R.W.W., 1998)'
_computing_molecular_graphics 'OLEX2 (Dolomanov, Bourhis, Gildea, Howard & Puschmann, 2009)'
_computing_publication_material 'WINGX (Farrugia, 1998)'
_computing_structure_refinement 'SHELXL-97 (Sheldrick, 1997)'
_computing_structure_solution 'SUPERFLIP (Palatinus & Chapuis, 2007)'
_diffrn_ambient_temperature 120(2)
_diffrn_detector_area_resol_mean 66.065
_diffrn_measured_fraction_theta_full 0.989
_diffrn_measured_fraction_theta_max 0.989
_diffrn_measurement_device_type 'Bruker-Nonius APEX II CCD camera on \k-goniostat'
_diffrn_measurement_method '\f & \w scans to fill the asymmetric unit'
_diffrn_radiation_monochromator '10cm confocal mirrors'
_diffrn_radiation_source 'Bruker Nonius FR591 Rotating Anode'
_diffrn_radiation_type MoK\a
_diffrn_radiation_wavelength 0.71073
_diffrn_reflns_av_R_equivalents 0.0748
_diffrn_reflns_av_sigmaI/netI 0.0641
_diffrn_reflns_limit_h_max 8
_diffrn_reflns_limit_h_min -9
_diffrn_reflns_limit_k_max 9
_diffrn_reflns_limit_k_min -9
_diffrn_reflns_limit_l_max 10
_diffrn_reflns_limit_l_min -10
_diffrn_reflns_number 7260
_diffrn_reflns_theta_full 25.00
_diffrn_reflns_theta_max 25.00
_diffrn_reflns_theta_min 3.12
_diffrn_standards_number 0
_exptl_absorpt_coefficient_mu 0.114
_exptl_absorpt_correction_T_max 0.9977
_exptl_absorpt_correction_T_min 0.9898
_exptl_absorpt_correction_type multi-scan
_exptl_absorpt_process_details 'SADABS 2007/2 (Sheldrick, G.M., 2007)'
_exptl_crystal_colour colourless
_exptl_crystal_density_diffrn 1.480
_exptl_crystal_density_method 'not measured'
_exptl_crystal_description block
_exptl_crystal_F_000 252
_exptl_crystal_size_max 0.09
_exptl_crystal_size_mid 0.03
_exptl_crystal_size_min 0.02
_refine_diff_density_max 0.441
_refine_diff_density_min -0.389
_refine_diff_density_rms 0.098
_refine_ls_extinction_method none
_refine_ls_goodness_of_fit_ref 1.122
_refine_ls_hydrogen_treatment constr
_refine_ls_matrix_type full
_refine_ls_number_parameters 157
_refine_ls_number_reflns 1869
_refine_ls_number_restraints 0
_refine_ls_restrained_S_all 1.122
_refine_ls_R_factor_all 0.1294
_refine_ls_R_factor_gt 0.0909
_refine_ls_shift/su_max 0.000
_refine_ls_shift/su_mean 0.000
_refine_ls_structure_factor_coef Fsqd
_refine_ls_weighting_details 'calc w=1/[\s^2^(Fo^2^)+(0.1040P)^2^+1.3910P] where P=(Fo^2^+2Fc^2^)/3'
_refine_ls_weighting_scheme calc
_refine_ls_wR_factor_gt 0.2189
_refine_ls_wR_factor_ref 0.2508
_reflns_number_gt 1309
_reflns_number_total 1869
_reflns_threshold_expression >2\s(I)
_cod_data_source_file cg5b00905_si_002.cif
_cod_data_source_block 2010src1165r1a
_cod_original_cell_volume 536.86(16)
_cod_database_code 4513786

loop_
_symmetry_equiv_pos_as_xyz
'x, y, z'
'-x, -y, -z'

loop_
_atom_site_label
_atom_site_type_symbol
_atom_site_fract_x
_atom_site_fract_y
_atom_site_fract_z
_atom_site_U_iso_or_equiv
_atom_site_adp_type
_atom_site_occupancy
_atom_site_symmetry_multiplicity
_atom_site_calc_flag
_atom_site_refinement_flags
C1 C 0.3806(7) 0.6395(6) -0.2570(5) 0.0354(12) Uani 1 1 d .
H1 H 0.3949 0.6572 -0.3613 0.043 Uiso 1 1 calc R
C2 C 0.2707(6) 0.5259(6) -0.0463(5) 0.0315(11) Uani 1 1 d .
C3 C 0.1704(7) 0.4241(6) 0.0702(5) 0.0329(11) Uani 1 1 d .
C4 C 0.3950(7) 0.6428(6) 0.2393(5) 0.0333(11) Uani 1 1 d .
C5 C 0.4201(6) 0.6715(6) -0.0232(5) 0.0283(10) Uani 1 1 d .
C6 C 0.1561(7) 0.4008(7) 0.3446(5) 0.0387(13) Uani 1 1 d .
H6A H 0.2490 0.3686 0.4021 0.058 Uiso 1 1 calc R
H6B H 0.0526 0.2978 0.3135 0.058 Uiso 1 1 calc R
H6C H 0.1094 0.4736 0.4068 0.058 Uiso 1 1 calc R
C7 C 0.6543(7) 0.8806(6) 0.1431(6) 0.0399(13) Uani 1 1 d .
H7A H 0.6263 0.9839 0.1201 0.060 Uiso 1 1 calc R
H7B H 0.7517 0.8723 0.0776 0.060 Uiso 1 1 calc R
H7C H 0.6974 0.8860 0.2475 0.060 Uiso 1 1 calc R
N1 N 0.2488(5) 0.5072(5) -0.1992(4) 0.0322(10) Uani 1 1 d .
H1A H 0.1640 0.4238 -0.2491 0.039 Uiso 1 1 calc R
N2 N 0.2424(6) 0.4947(5) 0.2115(4) 0.0339(10) Uani 1 1 d .
N3 N 0.4861(5) 0.7306(5) 0.1192(4) 0.0315(10) Uani 1 1 d .
N4 N 0.4918(6) 0.7461(5) -0.1519(4) 0.0347(10) Uani 1 1 d .
O2 O 0.4468(5) 0.6910(4) 0.3686(4) 0.0410(10) Uani 1 1 d .
O3 O 0.0394(5) 0.2890(4) 0.0555(4) 0.0397(9) Uani 1 1 d .
C11 C 1.1297(7) 0.8753(6) 0.3328(6) 0.0340(12) Uani 1 1 d .
C12 C 1.2458(7) 0.9848(6) 0.4582(5) 0.0386(13) Uani 1 1 d .
H12A H 1.1821 1.0591 0.4978 0.058 Uiso 1 1 calc R
H12B H 1.3671 1.0549 0.4208 0.058 Uiso 1 1 calc R
H12C H 1.2640 0.9118 0.5378 0.058 Uiso 1 1 calc R
N11 N 1.1779(6) 0.9242(5) 0.1952(5) 0.0391(11) Uani 1 1 d .
H11A H 1.1133 0.8641 0.1185 0.047 Uiso 1 1 calc R
H11B H 1.2745 1.0168 0.1804 0.047 Uiso 1 1 calc R
O11 O 0.9958(5) 0.7468(4) 0.3623(4) 0.0430(10) Uani 1 1 d .

loop_
_atom_site_aniso_label
_atom_site_aniso_U_11
_atom_site_aniso_U_22
_atom_site_aniso_U_33
_atom_site_aniso_U_23
_atom_site_aniso_U_13
_atom_site_aniso_U_12
C1 0.038(3) 0.040(3) 0.025(3) -0.005(2) -0.006(2) 0.009(2)
C2 0.030(2) 0.035(3) 0.026(2) -0.006(2) -0.0063(19) 0.006(2)
C3 0.033(3) 0.037(3) 0.026(3) -0.003(2) -0.005(2) 0.010(2)
C4 0.035(3) 0.035(3) 0.025(3) -0.004(2) -0.006(2) 0.007(2)
C5 0.028(2) 0.028(2) 0.025(2) -0.0044(19) -0.0048(19) 0.0064(19)
C6 0.046(3) 0.040(3) 0.022(3) 0.001(2) -0.004(2) 0.005(2)
C7 0.042(3) 0.037(3) 0.027(3) -0.010(2) -0.007(2) -0.002(2)
N1 0.033(2) 0.034(2) 0.021(2) -0.0048(17) -0.0059(16) 0.0009(17)
N2 0.038(2) 0.035(2) 0.022(2) -0.0029(17) -0.0056(17) 0.0052(18)
N3 0.035(2) 0.033(2) 0.019(2) -0.0087(16) -0.0077(16) 0.0025(18)
N4 0.037(2) 0.035(2) 0.024(2) -0.0019(17) -0.0044(17) 0.0029(19)
O2 0.051(2) 0.045(2) 0.0199(18) -0.0085(15) -0.0104(15) 0.0082(17)
O3 0.042(2) 0.0351(19) 0.0304(19) -0.0045(15) -0.0056(15) -0.0017(16)
C11 0.036(3) 0.030(3) 0.030(3) -0.001(2) -0.002(2) 0.006(2)
C12 0.040(3) 0.038(3) 0.027(3) -0.010(2) -0.008(2) 0.000(2)
N11 0.040(2) 0.036(2) 0.027(2) -0.0042(18) -0.0060(18) -0.0031(19)
O11 0.046(2) 0.042(2) 0.0247(19) -0.0051(15) -0.0050(15) -0.0049(18)

loop_
_atom_type_symbol
_atom_type_description
_atom_type_scat_dispersion_real
_atom_type_scat_dispersion_imag
_atom_type_scat_source
C C 0.0033 0.0016 'International Tables Vol C Tables 4.2.6.8 and 6.1.1.4'
H H 0.0000 0.0000 'International Tables Vol C Tables 4.2.6.8 and 6.1.1.4'
N N 0.0061 0.0033 'International Tables Vol C Tables 4.2.6.8 and 6.1.1.4'
O O 0.0106 0.0060 'International Tables Vol C Tables 4.2.6.8 and 6.1.1.4'

loop_
_geom_angle_atom_site_label_1
_geom_angle_atom_site_label_2
_geom_angle_atom_site_label_3
_geom_angle
N1 C1 N4 113.0(4)
N1 C1 H1 123.5
N4 C1 H1 123.5
C5 C2 N1 104.8(4)
C5 C2 C3 123.8(4)
N1 C2 C3 131.4(4)
O3 C3 N2 122.2(4)
O3 C3 C2 126.3(4)
N2 C3 C2 111.4(4)
O2 C4 N3 121.6(4)
O2 C4 N2 120.4(4)
N3 C4 N2 118.0(4)
N4 C5 C2 112.8(4)
N4 C5 N3 125.8(4)
C2 C5 N3 121.5(4)
N2 C6 H6A 109.5
N2 C6 H6B 109.5
H6A C6 H6B 109.5
N2 C6 H6C 109.5
H6A C6 H6C 109.5
H6B C6 H6C 109.5
N3 C7 H7A 109.5
N3 C7 H7B 109.5
H7A C7 H7B 109.5
N3 C7 H7C 109.5
H7A C7 H7C 109.5
H7B C7 H7C 109.5
C1 N1 C2 106.8(4)
C1 N1 H1A 126.6
C2 N1 H1A 126.6
C4 N2 C3 126.3(4)
C4 N2 C6 115.6(4)
C3 N2 C6 118.0(4)
C4 N3 C5 118.9(4)
C4 N3 C7 119.9(4)
C5 N3 C7 121.1(4)
C5 N4 C1 102.6(4)
O11 C11 N11 123.6(4)
O11 C11 C12 119.4(4)
N11 C11 C12 117.0(4)
C11 C12 H12A 109.5
C11 C12 H12B 109.5
H12A C12 H12B 109.5
C11 C12 H12C 109.5
H12A C12 H12C 109.5
H12B C12 H12C 109.5
C11 N11 H11A 120.0
C11 N11 H11B 120.0
H11A N11 H11B 120.0

loop_
_geom_bond_atom_site_label_1
_geom_bond_atom_site_label_2
_geom_bond_distance
C1 N1 1.332(6)
C1 N4 1.351(6)
C1 H1 0.9500
C2 C5 1.361(6)
C2 N1 1.376(6)
C2 C3 1.416(7)
C3 O3 1.227(6)
C3 N2 1.407(6)
C4 O2 1.232(6)
C4 N3 1.370(6)
C4 N2 1.393(6)
C5 N4 1.351(6)
C5 N3 1.383(6)
C6 N2 1.473(6)
C6 H6A 0.9800
C6 H6B 0.9800
C6 H6C 0.9800
C7 N3 1.463(6)
C7 H7A 0.9800
C7 H7B 0.9800
C7 H7C 0.9800
N1 H1A 0.8800
C11 O11 1.237(6)
C11 N11 1.322(6)
C11 C12 1.503(6)
C12 H12A 0.9800
C12 H12B 0.9800
C12 H12C 0.9800
N11 H11A 0.8800
N11 H11B 0.8800

loop_
_geom_hbond_atom_site_label_D
_geom_hbond_atom_site_label_H
_geom_hbond_atom_site_label_A
_geom_hbond_distance_DH
_geom_hbond_distance_HA
_geom_hbond_distance_DA
_geom_hbond_angle_DHA
_geom_hbond_site_symmetry_A
N1 H1A O11 0.88 1.81 2.685(5) 175.4 2_665
N11 H11A O3 0.88 2.07 2.946(5) 176.8 2_665
N11 H11B N4 0.88 2.18 3.064(6) 176.9 2_775

loop_
_geom_torsion_atom_site_label_1
_geom_torsion_atom_site_label_2
_geom_torsion_atom_site_label_3
_geom_torsion_atom_site_label_4
_geom_torsion
C5 C2 C3 O3 -177.2(5)
N1 C2 C3 O3 2.1(9)
C5 C2 C3 N2 1.2(7)
N1 C2 C3 N2 -179.4(5)
N1 C2 C5 N4 0.6(5)
C3 C2 C5 N4 -179.9(4)
N1 C2 C5 N3 -179.0(4)
C3 C2 C5 N3 0.4(7)
N4 C1 N1 C2 0.6(6)
C5 C2 N1 C1 -0.7(5)
C3 C2 N1 C1 179.8(5)
O2 C4 N2 C3 -179.0(4)
N3 C4 N2 C3 0.0(7)
O2 C4 N2 C6 -2.2(7)
N3 C4 N2 C6 176.9(4)
O3 C3 N2 C4 177.0(5)
C2 C3 N2 C4 -1.5(7)
O3 C3 N2 C6 0.2(7)
C2 C3 N2 C6 -178.3(4)
O2 C4 N3 C5 -179.2(4)
N2 C4 N3 C5 1.8(7)
O2 C4 N3 C7 3.0(7)
N2 C4 N3 C7 -176.0(4)
N4 C5 N3 C4 178.3(4)
C2 C5 N3 C4 -2.0(7)
N4 C5 N3 C7 -3.9(7)
C2 C5 N3 C7 175.8(4)
C2 C5 N4 C1 -0.3(5)
N3 C5 N4 C1 179.4(5)
N1 C1 N4 C5 -0.2(5)
